data_7013617
loop_
_publ_author_name
'Dong, Yu-Bin'
'Ma, Jian-Ping'
'Jin, Guo-Xia'
'Huang, Ru-Qi'
'Smith, Mark D.'

_publ_section_title
;
 New Ag(i) inorganic?organic coordination polymers and M(ii) (M =
 Co(ii) and Mn(ii)) molecular complexes generated from a new type of
 fulvene ligand
;
_journal_issue 22
_journal_name_full 'Dalton Transactions'
_journal_page_first 4324
_journal_paper_doi 10.1039/b310591c
_journal_year 2003
_chemical_formula_sum 'C44 H38 Ag0.5 F6 N2 O2 Sb'
_chemical_formula_weight 1412.89
_chemical_name_systematic
;
?
;
_space_group_IT_number 2
_symmetry_cell_setting triclinic
_symmetry_space_group_name_Hall '-P 1'
_symmetry_space_group_name_H-M 'P -1'
_atom_sites_solution_hydrogens geom
_atom_sites_solution_primary direct
_atom_sites_solution_secondary difmap
_audit_creation_method SHELXL-97
_cell_angle_alpha 108.439(5)
_cell_angle_beta 94.268(6)
_cell_angle_gamma 94.948(6)
_cell_formula_units_Z 1
_cell_length_a 8.148(3)
_cell_length_b 13.607(4)
_cell_length_c 15.390(5)
_cell_measurement_reflns_used 869
_cell_measurement_temperature 298(2)
_cell_measurement_theta_max 16.462
_cell_measurement_theta_min 2.524
_cell_volume 1603.3(9)
_computing_cell_refinement 'Bruker SMART'
_computing_data_collection 'Bruker SMART'
_computing_data_reduction 'Bruker SHELXTL'
_computing_molecular_graphics 'Bruker SHELXTL'
_computing_publication_material 'Bruker SHELXTL'
_computing_structure_refinement 'SHELXL-97 (Sheldrick, 1997)'
_computing_structure_solution 'SHELXS-97 (Sheldrick, 1990)'
_diffrn_ambient_temperature 298(2)
_diffrn_measured_fraction_theta_full 0.989
_diffrn_measured_fraction_theta_max 0.989
_diffrn_measurement_device_type 'CCD area detector'
_diffrn_measurement_method 'phi and omega scans'
_diffrn_radiation_monochromator graphite
_diffrn_radiation_source 'fine-focus sealed tube'
_diffrn_radiation_type MoK\a
_diffrn_radiation_wavelength 0.71073
_diffrn_reflns_av_R_equivalents 0.0550
_diffrn_reflns_av_sigmaI/netI 0.1916
_diffrn_reflns_limit_h_max 9
_diffrn_reflns_limit_h_min -4
_diffrn_reflns_limit_k_max 16
_diffrn_reflns_limit_k_min -16
_diffrn_reflns_limit_l_max 18
_diffrn_reflns_limit_l_min -18
_diffrn_reflns_number 8529
_diffrn_reflns_theta_full 25.03
_diffrn_reflns_theta_max 25.03
_diffrn_reflns_theta_min 1.59
_exptl_absorpt_coefficient_mu 0.620
_exptl_absorpt_correction_T_max 0.9442
_exptl_absorpt_correction_T_min 0.7830
_exptl_absorpt_correction_type multi-scan
_exptl_absorpt_process_details sadabs
_exptl_crystal_density_diffrn 1.463
_exptl_crystal_density_method 'not measured'
_exptl_crystal_F_000 460.5
_exptl_crystal_size_max 0.31
_exptl_crystal_size_mid 0.26
_exptl_crystal_size_min 0.07
_refine_diff_density_max 0.462
_refine_diff_density_min -0.563
_refine_diff_density_rms 0.102
_refine_ls_extinction_method none
_refine_ls_goodness_of_fit_ref 0.789
_refine_ls_hydrogen_treatment mixed
_refine_ls_matrix_type full
_refine_ls_number_parameters 409
_refine_ls_number_reflns 5603
_refine_ls_number_restraints 14
_refine_ls_restrained_S_all 0.804
_refine_ls_R_factor_all 0.1958
_refine_ls_R_factor_gt 0.0620
_refine_ls_shift/su_max 0.000
_refine_ls_shift/su_mean 0.000
_refine_ls_structure_factor_coef Fsqd
_refine_ls_weighting_details 'calc w=1/[\s^2^(Fo^2^)+(0.0894P)^2^+0.0000P] where P=(Fo^2^+2Fc^2^)/3'
_refine_ls_weighting_scheme calc
_refine_ls_wR_factor_gt 0.1375
_refine_ls_wR_factor_ref 0.2012
_reflns_number_gt 1792
_reflns_number_total 5603
_reflns_threshold_expression >2sigma(I)
_cod_data_source_file b310591c.txt
_cod_data_source_block 4
_cod_depositor_comments
;
The following automatic conversions were performed:
'_symmetry_cell_setting' value 'Triclinic' changed to 'triclinic'
according to '/home/saulius/struct/CIF-dictionaries/cif_core.dic'
dictionary named 'cif_core.dic' version 2.4.1 from 2010-06-29.

Automatic conversion script
Id: cif_fix_enum 1527 2010-12-29 10:47:43Z saulius 
;
_cod_original_sg_symbol_H-M p-1
_cod_database_code 7013617

loop_
_symmetry_equiv_pos_as_xyz
'x, y, z'
'-x, -y, -z'

loop_
_atom_site_label
_atom_site_type_symbol
_atom_site_fract_x
_atom_site_fract_y
_atom_site_fract_z
_atom_site_U_iso_or_equiv
_atom_site_adp_type
_atom_site_occupancy
_atom_site_symmetry_multiplicity
_atom_site_calc_flag
_atom_site_refinement_flags
_atom_site_disorder_assembly
_atom_site_disorder_group
Sb1 Sb 0.5000 0.5000 0.5000 0.1191(6) Uani 1 2 d SD . .
Ag1 Ag 1.5000 1.0000 0.5000 0.1323(7) Uani 1 2 d S . .
F1 F 0.7006(10) 0.5276(7) 0.5599(8) 0.275(6) Uani 1 1 d D . .
F2 F 0.4777(13) 0.3647(6) 0.5035(7) 0.254(6) Uani 1 1 d D . .
F3 F 0.5798(17) 0.4509(10) 0.3903(6) 0.313(7) Uani 1 1 d D . .
N1 N 1.2123(10) 1.0616(6) 0.5364(5) 0.081(2) Uani 1 1 d . . .
N2 N 0.5103(10) 0.9289(6) -0.3905(5) 0.083(3) Uani 1 1 d . . .
O1 O 0.8214(8) 1.1694(4) 0.1647(3) 0.0769(19) Uani 1 1 d . . .
O2 O 0.7783(8) 1.0694(4) 0.0001(3) 0.0777(19) Uani 1 1 d . . .
H2 H 0.7888 1.1063 0.0543 0.116 Uiso 1 1 calc R . .
C1 C 0.8232(10) 1.1071(7) 0.2096(5) 0.051(2) Uani 1 1 d . . .
C2 C 0.7679(10) 0.9985(6) 0.1698(5) 0.049(2) Uani 1 1 d . . .
C3 C 0.7259(9) 0.9295(6) 0.2170(5) 0.047(2) Uani 1 1 d . . .
H3 H 0.7385 0.9463 0.2807 0.056 Uiso 1 1 calc R . .
C4 C 0.6613(9) 0.8305(6) 0.1546(5) 0.0442(19) Uani 1 1 d . . .
C5 C 0.6669(9) 0.8363(6) 0.0675(5) 0.050(2) Uani 1 1 d . . .
H5 H 0.6341 0.7812 0.0134 0.060 Uiso 1 1 calc R . .
C6 C 0.7301(9) 0.9388(6) 0.0717(5) 0.047(2) Uani 1 1 d . . .
C7 C 0.7447(10) 0.9718(7) -0.0052(5) 0.055(2) Uani 1 1 d . . .
C8 C 0.8816(10) 1.1549(6) 0.3087(5) 0.050(2) Uani 1 1 d . . .
C9 C 0.9774(9) 1.1043(6) 0.3571(5) 0.053(2) Uani 1 1 d . . .
H9 H 0.9978 1.0360 0.3283 0.063 Uiso 1 1 calc R . .
C10 C 1.0410(10) 1.1552(7) 0.4468(5) 0.053(2) Uani 1 1 d . . .
C11 C 1.0185(12) 1.2589(7) 0.4901(6) 0.076(3) Uani 1 1 d . . .
H11 H 1.0665 1.2942 0.5499 0.091 Uiso 1 1 calc R . .
C12 C 0.9249(13) 1.3075(7) 0.4431(6) 0.080(3) Uani 1 1 d . . .
H12 H 0.9053 1.3760 0.4719 0.096 Uiso 1 1 calc R . .
C13 C 0.8595(11) 1.2569(7) 0.3541(6) 0.068(3) Uani 1 1 d . . .
H13 H 0.7980 1.2925 0.3231 0.081 Uiso 1 1 calc R . .
C14 C 1.1390(11) 1.1032(7) 0.4964(5) 0.061(2) Uani 1 1 d . . .
C15 C 0.7254(10) 0.8995(7) -0.1009(5) 0.055(2) Uani 1 1 d . . .
C16 C 0.6485(9) 0.9315(6) -0.1691(5) 0.051(2) Uani 1 1 d . . .
H16 H 0.6077 0.9959 -0.1537 0.062 Uiso 1 1 calc R . .
C17 C 0.6326(10) 0.8678(6) -0.2598(5) 0.051(2) Uani 1 1 d . . .
C18 C 0.6933(11) 0.7709(7) -0.2837(5) 0.067(3) Uani 1 1 d . . .
H18 H 0.6805 0.7274 -0.3446 0.080 Uiso 1 1 calc R . .
C19 C 0.7726(12) 0.7408(7) -0.2154(6) 0.075(3) Uani 1 1 d . . .
H19 H 0.8159 0.6772 -0.2306 0.089 Uiso 1 1 calc R . .
C20 C 0.7879(11) 0.8041(7) -0.1254(6) 0.067(3) Uani 1 1 d . . .
H20 H 0.8410 0.7827 -0.0800 0.080 Uiso 1 1 calc R . .
C21 C 0.5606(11) 0.9020(6) -0.3328(6) 0.059(2) Uani 1 1 d . . .
C22 C 0.5976(10) 0.7372(6) 0.1818(5) 0.052(2) Uani 1 1 d . . .
C23 C 0.4498(10) 0.7693(6) 0.2364(5) 0.052(2) Uani 1 1 d . . .
C24 C 0.3208(11) 0.8041(6) 0.1958(6) 0.063(2) Uani 1 1 d . . .
H24 H 0.3263 0.8078 0.1368 0.076 Uiso 1 1 calc R . .
C25 C 0.1834(12) 0.8337(7) 0.2405(8) 0.083(3) Uani 1 1 d . . .
H25 H 0.0974 0.8566 0.2115 0.099 Uiso 1 1 calc R . .
C26 C 0.1744(14) 0.8294(8) 0.3262(9) 0.094(3) Uani 1 1 d . . .
H26 H 0.0814 0.8486 0.3562 0.112 Uiso 1 1 calc R . .
C27 C 0.3018(17) 0.7969(9) 0.3692(7) 0.096(4) Uani 1 1 d . . .
H27 H 0.2971 0.7968 0.4294 0.116 Uiso 1 1 calc R . .
C28 C 0.4373(12) 0.7642(7) 0.3238(6) 0.068(3) Uani 1 1 d . . .
H28 H 0.5204 0.7385 0.3522 0.081 Uiso 1 1 calc R . .
C29 C 0.7365(11) 0.7109(7) 0.2401(6) 0.077(3) Uani 1 1 d . . .
H29A H 0.6971 0.6520 0.2575 0.115 Uiso 1 1 calc R . .
H29B H 0.7707 0.7697 0.2945 0.115 Uiso 1 1 calc R . .
H29C H 0.8289 0.6944 0.2050 0.115 Uiso 1 1 calc R . .
C30 C 0.5417(11) 0.6407(6) 0.0971(5) 0.073(3) Uani 1 1 d . . .
H30A H 0.5025 0.5834 0.1167 0.109 Uiso 1 1 calc R . .
H30B H 0.6336 0.6226 0.0619 0.109 Uiso 1 1 calc R . .
H30C H 0.4542 0.6557 0.0596 0.109 Uiso 1 1 calc R . .
C31 C 0.167(2) 0.5805(16) 0.835(2) 0.210(16) Uani 1 1 d D . .
C32 C 0.084(4) 0.594(2) 0.9123(18) 0.28(2) Uani 1 1 d D . .
H32 H 0.1408 0.6352 0.9684 0.337 Uiso 1 1 calc R . .
C33 C -0.073(4) 0.553(4) 0.9145(18) 0.33(3) Uani 1 1 d D . .
H33 H -0.1258 0.5638 0.9679 0.401 Uiso 1 1 calc R . .
C34 C -0.145(3) 0.495(2) 0.828(2) 0.27(2) Uani 1 1 d D . .
H34 H -0.2532 0.4632 0.8217 0.323 Uiso 1 1 calc R . .
C35 C -0.067(3) 0.4797(11) 0.7509(15) 0.196(12) Uani 1 1 d D . .
H35 H -0.1254 0.4387 0.6951 0.235 Uiso 1 1 calc R . .
C36 C 0.083(3) 0.5185(14) 0.7494(13) 0.154(6) Uani 1 1 d D . .
H36 H 0.1330 0.5060 0.6950 0.185 Uiso 1 1 calc R . .
C37 C 0.313(4) 0.6111(18) 0.8361(17) 0.316(17) Uani 1 1 d . . .
H37A H 0.3451 0.5873 0.7748 0.474 Uiso 1 1 calc R . .
H37B H 0.3797 0.5840 0.8753 0.474 Uiso 1 1 calc R . .
H37C H 0.3290 0.6859 0.8592 0.474 Uiso 1 1 calc R . .

loop_
_atom_site_aniso_label
_atom_site_aniso_U_11
_atom_site_aniso_U_22
_atom_site_aniso_U_33
_atom_site_aniso_U_23
_atom_site_aniso_U_13
_atom_site_aniso_U_12
Sb1 0.0946(10) 0.1052(11) 0.1178(10) -0.0182(7) -0.0203(8) 0.0325(8)
Ag1 0.1012(11) 0.2409(18) 0.1278(11) 0.1393(12) 0.0406(8) 0.0848(11)
F1 0.135(8) 0.161(8) 0.398(14) -0.065(9) -0.111(9) 0.032(6)
F2 0.311(14) 0.126(7) 0.293(12) 0.064(7) -0.119(10) 0.003(8)
F3 0.349(17) 0.338(16) 0.186(9) -0.024(10) 0.110(10) 0.034(13)
N1 0.078(6) 0.102(7) 0.058(5) 0.017(4) -0.001(4) 0.026(5)
N2 0.115(7) 0.091(6) 0.056(5) 0.034(4) 0.005(5) 0.037(5)
O1 0.123(6) 0.048(4) 0.060(4) 0.026(3) -0.012(3) -0.005(4)
O2 0.128(6) 0.052(4) 0.052(3) 0.022(3) -0.003(3) -0.004(4)
C1 0.050(5) 0.052(6) 0.051(5) 0.020(5) -0.002(4) 0.002(5)
C2 0.055(6) 0.048(5) 0.042(5) 0.012(4) -0.009(4) 0.007(5)
C3 0.049(5) 0.053(5) 0.039(5) 0.017(4) -0.003(4) 0.009(4)
C4 0.046(5) 0.050(5) 0.041(5) 0.017(4) 0.008(4) 0.015(4)
C5 0.046(5) 0.050(6) 0.050(5) 0.013(4) 0.000(4) 0.008(5)
C6 0.048(5) 0.053(5) 0.044(5) 0.021(4) -0.001(4) 0.007(4)
C7 0.057(6) 0.059(6) 0.049(5) 0.024(5) -0.008(4) 0.004(5)
C8 0.053(6) 0.049(5) 0.045(5) 0.013(4) -0.001(4) 0.004(4)
C9 0.055(6) 0.054(5) 0.042(5) 0.008(4) 0.001(4) 0.008(5)
C10 0.053(6) 0.054(6) 0.046(5) 0.011(5) 0.000(4) -0.001(5)
C11 0.092(8) 0.077(7) 0.050(5) 0.011(5) -0.014(5) 0.011(6)
C12 0.121(9) 0.051(6) 0.055(6) -0.001(5) 0.003(6) 0.024(6)
C13 0.090(7) 0.055(6) 0.055(6) 0.015(5) -0.006(5) 0.007(5)
C14 0.063(7) 0.072(7) 0.039(5) 0.009(5) -0.003(5) 0.011(5)
C15 0.063(6) 0.067(6) 0.036(5) 0.019(4) 0.002(4) 0.012(5)
C16 0.066(6) 0.051(5) 0.042(5) 0.020(4) 0.003(4) 0.013(5)
C17 0.057(6) 0.058(6) 0.040(5) 0.022(4) -0.005(4) 0.005(5)
C18 0.095(8) 0.057(6) 0.046(5) 0.011(4) 0.015(5) 0.016(6)
C19 0.104(8) 0.070(6) 0.058(6) 0.022(5) 0.016(5) 0.042(6)
C20 0.081(7) 0.066(6) 0.066(6) 0.034(5) 0.013(5) 0.030(6)
C21 0.070(7) 0.057(6) 0.049(5) 0.014(4) 0.013(5) 0.011(5)
C22 0.050(6) 0.049(5) 0.063(5) 0.027(5) 0.003(4) 0.007(5)
C23 0.049(6) 0.046(5) 0.057(6) 0.016(4) 0.003(5) -0.001(4)
C24 0.055(6) 0.072(6) 0.063(6) 0.023(5) 0.010(5) 0.010(5)
C25 0.063(7) 0.080(7) 0.103(9) 0.028(6) 0.005(7) 0.003(6)
C26 0.074(9) 0.095(8) 0.094(9) 0.003(7) 0.026(7) 0.000(7)
C27 0.108(10) 0.104(9) 0.057(7) 0.005(6) 0.018(7) -0.026(8)
C28 0.061(6) 0.087(7) 0.056(6) 0.028(5) 0.001(5) 0.002(6)
C29 0.080(7) 0.068(6) 0.093(7) 0.039(5) 0.005(6) 0.015(6)
C30 0.090(7) 0.050(6) 0.075(6) 0.014(5) 0.018(5) 0.005(5)
C31 0.104(15) 0.101(16) 0.44(4) 0.15(2) -0.11(3) -0.037(13)
C32 0.40(5) 0.35(4) 0.24(2) 0.23(3) 0.14(3) 0.26(4)
C33 0.33(5) 0.40(6) 0.43(5) 0.30(5) 0.10(4) 0.18(5)
C34 0.21(3) 0.25(3) 0.49(5) 0.26(4) 0.19(4) 0.10(2)
C35 0.106(14) 0.055(9) 0.40(3) 0.067(14) -0.086(19) -0.009(11)
C36 0.147(17) 0.074(12) 0.25(2) 0.069(13) -0.028(15) 0.036(11)
C37 0.50(5) 0.16(2) 0.29(3) 0.11(2) -0.11(3) 0.08(3)

loop_
_atom_type_symbol
_atom_type_description
_atom_type_scat_dispersion_real
_atom_type_scat_dispersion_imag
_atom_type_scat_source
C C 0.0033 0.0016 'International Tables Vol C Tables 4.2.6.8 and 6.1.1.4'
H H 0.0000 0.0000 'International Tables Vol C Tables 4.2.6.8 and 6.1.1.4'
N N 0.0061 0.0033 'International Tables Vol C Tables 4.2.6.8 and 6.1.1.4'
O O 0.0106 0.0060 'International Tables Vol C Tables 4.2.6.8 and 6.1.1.4'
Ag Ag -0.8971 1.1015 'International Tables Vol C Tables 4.2.6.8 and 6.1.1.4'
Sb Sb -0.5866 1.5461 'International Tables Vol C Tables 4.2.6.8 and 6.1.1.4'
F F 0.0171 0.0103 'International Tables Vol C Tables 4.2.6.8 and 6.1.1.4'

loop_
_geom_angle_atom_site_label_1
_geom_angle_atom_site_label_2
_geom_angle_atom_site_label_3
_geom_angle
_geom_angle_site_symmetry_1
_geom_angle_site_symmetry_3
_geom_angle_publ_flag
F1 Sb1 F1 180.000(1) . 2_666 ?
F1 Sb1 F3 87.9(5) . 2_666 ?
F1 Sb1 F3 92.1(5) 2_666 2_666 ?
F1 Sb1 F3 92.1(5) . . ?
F1 Sb1 F3 87.9(5) 2_666 . ?
F3 Sb1 F3 180.0(3) 2_666 . ?
F1 Sb1 F2 87.6(4) . 2_666 ?
F1 Sb1 F2 92.4(4) 2_666 2_666 ?
F3 Sb1 F2 88.0(5) 2_666 2_666 ?
F3 Sb1 F2 92.0(5) . 2_666 ?
F1 Sb1 F2 92.4(4) . . ?
F1 Sb1 F2 87.6(4) 2_666 . ?
F3 Sb1 F2 92.0(5) 2_666 . ?
F3 Sb1 F2 88.0(5) . . ?
F2 Sb1 F2 180.000(2) 2_666 . ?
N2 Ag1 N2 180.000(2) 1_656 2_775 ?
N2 Ag1 N1 92.5(3) 1_656 . ?
N2 Ag1 N1 87.5(3) 2_775 . ?
N2 Ag1 N1 87.5(3) 1_656 2_876 ?
N2 Ag1 N1 92.5(3) 2_775 2_876 ?
N1 Ag1 N1 180.0(3) . 2_876 ?
C14 N1 Ag1 124.6(7) . . ?
C21 N2 Ag1 160.8(8) . 1_454 ?
O1 C1 C2 123.1(7) . . ?
O1 C1 C8 115.1(7) . . ?
C2 C1 C8 121.8(7) . . ?
C3 C2 C1 126.6(7) . . ?
C3 C2 C6 105.9(7) . . ?
C1 C2 C6 127.3(7) . . ?
C2 C3 C4 110.7(6) . . ?
C5 C4 C3 107.0(7) . . ?
C5 C4 C22 127.8(7) . . ?
C3 C4 C22 125.2(7) . . ?
C4 C5 C6 110.3(7) . . ?
C7 C6 C5 124.6(7) . . ?
C7 C6 C2 129.4(8) . . ?
C5 C6 C2 106.0(6) . . ?
O2 C7 C6 123.6(7) . . ?
O2 C7 C15 112.9(6) . . ?
C6 C7 C15 123.4(8) . . ?
C13 C8 C9 117.3(7) . . ?
C13 C8 C1 120.0(7) . . ?
C9 C8 C1 122.3(7) . . ?
C10 C9 C8 120.2(7) . . ?
C9 C10 C11 121.0(8) . . ?
C9 C10 C14 120.2(8) . . ?
C11 C10 C14 118.8(8) . . ?
C12 C11 C10 118.6(8) . . ?
C11 C12 C13 120.7(8) . . ?
C12 C13 C8 122.1(8) . . ?
N1 C14 C10 178.2(10) . . ?
C20 C15 C16 119.2(7) . . ?
C20 C15 C7 122.7(7) . . ?
C16 C15 C7 118.1(7) . . ?
C17 C16 C15 120.0(7) . . ?
C16 C17 C18 120.5(7) . . ?
C16 C17 C21 120.9(7) . . ?
C18 C17 C21 118.5(7) . . ?
C19 C18 C17 119.0(7) . . ?
C20 C19 C18 120.4(8) . . ?
C19 C20 C15 121.0(7) . . ?
N2 C21 C17 177.5(10) . . ?
C4 C22 C29 109.0(7) . . ?
C4 C22 C30 111.7(6) . . ?
C29 C22 C30 108.3(6) . . ?
C4 C22 C23 106.4(6) . . ?
C29 C22 C23 111.6(6) . . ?
C30 C22 C23 109.8(7) . . ?
C24 C23 C28 117.7(8) . . ?
C24 C23 C22 118.5(7) . . ?
C28 C23 C22 123.8(8) . . ?
C23 C24 C25 121.8(8) . . ?
C26 C25 C24 119.7(10) . . ?
C25 C26 C27 120.1(10) . . ?
C26 C27 C28 120.4(9) . . ?
C23 C28 C27 120.2(9) . . ?
C37 C31 C32 125(3) . . ?
C37 C31 C36 117(3) . . ?
C32 C31 C36 118(2) . . ?
C33 C32 C31 127(3) . . ?
C32 C33 C34 111(3) . . ?
C35 C34 C33 123.7(19) . . ?
C36 C35 C34 124.6(16) . . ?
C35 C36 C31 116.0(17) . . ?

loop_
_geom_bond_atom_site_label_1
_geom_bond_atom_site_label_2
_geom_bond_distance
_geom_bond_site_symmetry_2
_geom_bond_publ_flag
Sb1 F1 1.764(7) . ?
Sb1 F1 1.764(7) 2_666 ?
Sb1 F3 1.801(8) 2_666 ?
Sb1 F3 1.801(8) . ?
Sb1 F2 1.853(7) 2_666 ?
Sb1 F2 1.853(7) . ?
Ag1 N2 2.192(7) 1_656 ?
Ag1 N2 2.192(7) 2_775 ?
Ag1 N1 2.597(8) . ?
Ag1 N1 2.597(8) 2_876 ?
N1 C14 1.131(9) . ?
N2 C21 1.127(9) . ?
N2 Ag1 2.192(7) 1_454 ?
O1 C1 1.252(8) . ?
O2 C7 1.308(8) . ?
C1 C2 1.426(10) . ?
C1 C8 1.479(10) . ?
C2 C3 1.392(9) . ?
C2 C6 1.465(9) . ?
C3 C4 1.413(10) . ?
C4 C5 1.371(9) . ?
C4 C22 1.521(10) . ?
C5 C6 1.425(10) . ?
C6 C7 1.402(9) . ?
C7 C15 1.478(10) . ?
C8 C13 1.376(10) . ?
C8 C9 1.404(9) . ?
C9 C10 1.370(10) . ?
C10 C11 1.391(10) . ?
C10 C14 1.440(11) . ?
C11 C12 1.360(10) . ?
C12 C13 1.367(11) . ?
C15 C20 1.386(10) . ?
C15 C16 1.386(9) . ?
C16 C17 1.381(9) . ?
C17 C18 1.397(10) . ?
C17 C21 1.449(11) . ?
C18 C19 1.381(10) . ?
C19 C20 1.371(10) . ?
C22 C29 1.529(10) . ?
C22 C30 1.535(10) . ?
C22 C23 1.535(10) . ?
C23 C24 1.376(10) . ?
C23 C28 1.380(10) . ?
C24 C25 1.380(12) . ?
C25 C26 1.346(12) . ?
C26 C27 1.369(13) . ?
C27 C28 1.381(13) . ?
C31 C37 1.22(3) . ?
C31 C32 1.387(17) . ?
C31 C36 1.404(16) . ?
C32 C33 1.356(19) . ?
C33 C34 1.375(18) . ?
C34 C35 1.353(16) . ?
C35 C36 1.297(14) . ?
